data_1536857
loop_
_publ_author_name
'Rastsvetaeva, R.K.'
'Yamnova, N.A.'
'Mikheeva, M.G.'
'Pushcharovskii, D.Yu.'
'Khomyakov, A.P.'

_publ_section_title
;
 Crystal structure of revdite Na16 (Si4 O6 (OH)5)2 (Si8 O15 (O H)6) (O
 H)10 (H2 O)28.
;
_journal_name_full Kristallografiya
_journal_page_first 1177
_journal_page_last 1184
_journal_volume 37
_journal_year 1992
_chemical_formula_sum 'H82 Na16 O81 Si16'
_chemical_name_systematic
;
Na16 (Si4 O6 (O H)5)2 (Si8 O15 (O H)6) (O H)10 (H2 O)28
;
_space_group_IT_number 5
_symmetry_space_group_name_Hall 'C 2y'
_symmetry_space_group_name_H-M 'C 1 2 1'
_cell_angle_alpha 90
_cell_angle_beta 96.78
_cell_angle_gamma 90
_cell_formula_units_Z 2
_cell_length_a 53.83
_cell_length_b 9.972
_cell_length_c 6.907
_cell_volume 3681.699
_citation_journal_id_ASTM KRISAJ
_cod_data_source_file Rastsvetaeva_KRISAJ_1992_1284.cif
_cod_data_source_block H82Na16O81Si16
_cod_database_code 1536857

loop_
_symmetry_equiv_pos_as_xyz
x,y,z
-x,y,-z
x+1/2,y+1/2,z
-x+1/2,y+1/2,-z

loop_
_atom_site_label
_atom_site_type_symbol
_atom_site_fract_x
_atom_site_fract_y
_atom_site_fract_z
_atom_site_occupancy
_atom_site_U_iso_or_equiv
O40 O-2 0.5 0.241 0.5 1 0.0
O39 O-2 0.0282 0.095 0.257 1 0.0
O7 O-2 0.2796 0.146 0.274 1 0.0
Na6 Na+1 0.5 0.492 0 1 0.0
Si1 Si+4 0.2025 0.208 0.68 1 0.0
O36 O-2 0.4641 0.114 0.496 1 0.0
O34 O-2 0.4598 0.378 0.888 1 0.0
O28 O-2 0.4211 0.254 0.046 1 0.0
Na1 Na+1 0.3658 0.489 0.128 1 0.0
Na4 Na+1 0.383 0.25 0.867 1 0.0
O22 O-2 0.0855 0.505 0.783 1 0.0
Si4 Si+4 0.4522 0.465 0.68 1 0.0
O35 O-2 0.0255 0.394 0.798 1 0.0
Na5 Na+1 0.463 0.245 0.014 1 0.0
O32 O-2 0.4733 0.238 0.197 1 0.0
Si3 Si+4 0.2727 0.498 0.573 1 0.0
O20 O-2 0.2776 0.504 0.81 1 0.0
O29 O-2 0.4593 0.114 0.885 1 0.0
Si6 Si+4 0.4528 0.244 0.008 1 0.0
O10 O-2 0.3661 0.256 0.186 1 0.0
Na8 Na+1 0.5 0.001 0 1 0.0
O26 O-2 0.1692 0.512 0.05 1 0.0
Na7 Na+1 0.1175 0.254 0.134 1 0.0
Si2 Si+4 0.2997 0.492 -0.01 1 0.0
Si8 Si+4 0.4741 0.247 0.43 1 0.0
O12 O-2 0.4244 0.493 0.632 1 0.0
Na2 Na+1 0.2082 0.489 0.957 1 0.0
Na3 Na+1 0.1302 0.492 0.833 1 0.0
O14 O-2 0.4133 0.496 0.216 1 0.0
O41 O-2 0.0794 0.248 0.917 1 0.0
O27 O-2 0.2127 0.135 0.506 1 0.0
O19 O-2 0.1602 0.261 0.226 1 0.0
O3 O-2 0.1727 0.235 0.602 1 0.0
O31 O-2 0.2247 0.342 0.194 1 0.0
O1 O-2 0.0239 0.252 0.576 1 0.0
O23 O-2 0.3401 0.261 0.777 1 0.0
O5 O-2 0.1184 0.505 0.202 1 0.0
O8 O-2 0.292 0.366 0.105 1 0.0
O24 O-2 0.4003 0.252 0.545 1 0.0
O9 O-2 0.3813 0.491 0.802 1 0.0
O13 O-2 0.3265 0.502 0.948 1 0.0
O15 O-2 0.351 0.495 0.448 1 0.0
O38 O-2 0.026 0.097 0.786 1 0.0
O37 O-2 0.4636 0.382 0.493 1 0.0
Si5 Si+4 0.4528 0.028 0.679 1 0.0
O16 O-2 0.2081 0.127 0.852 1 0.0
O4 O-2 0.2762 0.153 0.79 1 0.0
Na9 Na+1 0.2507 0.265 -0.005 1 0.0
O18 O-2 0.1528 0.489 0.553 1 0.0
Si7 Si+4 0.2973 0.282 0.319 1 0.0
O30 O-2 0.0283 0.398 0.257 1 0.0
O2 O-2 0.2427 0.489 0.502 1 0.0
O25 O-2 0.2863 0.369 0.486 1 0.0
O33 O-2 0.2187 0.339 0.726 1 0.0
O11 O-2 0.1327 0.252 0.806 1 0.0
O6 O-2 0.75 0.497 0.37 1 0.0
O17 O-2 0.1015 0.258 0.451 1 0.0
O21 O-2 0.3258 0.248 0.382 1 0.0
